data_4306381
loop_
_publ_author_name
'Peter Nockemann'
'Ben Thijs'
'Tatjana N. Parac-Vogt'
'Kristof Van Hecke'
'Luc Van Meervelt'
'Bernard Tinant'
'Ingo Hartenbach'
'Thomas Schleid'
'Vu Thi Ngan'
'Minh Tho Nguyen'
'Koen Binnemans'

_publ_section_title
;
Carboxyl-Functionalized Task-Specific Ionic Liquids for Solubilizing Metal
Oxides
;
_journal_name_full 'Inorganic Chemistry'
_journal_page_first 9987
_journal_page_last 9999
_journal_paper_doi 10.1021/ic801213z
_journal_volume 47
_journal_year 2008
_chemical_formula_moiety 'C7 H8 N O2, C2 F6 N O4 S2'
_chemical_formula_sum 'C9 H8 F6 N2 O6 S2'
_chemical_formula_weight 418.31
_chemical_name_systematic
; 
 ? 
;
_space_group_IT_number 1
_symmetry_cell_setting triclinic
_symmetry_space_group_name_Hall 'P 1'
_symmetry_space_group_name_H-M 'P 1'
_atom_sites_solution_hydrogens geom
_atom_sites_solution_primary direct
_atom_sites_solution_secondary difmap
_audit_creation_method SHELXL-97
_cell_angle_alpha 77.576(2)
_cell_angle_beta 76.722(2)
_cell_angle_gamma 62.6590(10)
_cell_formula_units_Z 2
_cell_length_a 8.0812(3)
_cell_length_b 8.1092(3)
_cell_length_c 13.7815(5)
_cell_measurement_temperature 100(2)
_cell_volume 774.49(5)
_computing_cell_refinement 'Bruker SAINT'
_computing_data_collection 'Bruker SMART'
_computing_data_reduction 'Bruker SAINT'
_computing_publication_material Platon
_computing_structure_refinement 'SHELXL-97 (Sheldrick, 1997)'
_computing_structure_solution 'SHELXS-97 (Sheldrick, 1990)'
_diffrn_ambient_temperature 100(2)
_diffrn_measured_fraction_theta_full 0.970
_diffrn_measured_fraction_theta_max 0.970
_diffrn_measurement_device_type 'SMART 6000'
_diffrn_measurement_method '\w and \f scans'
_diffrn_radiation_monochromator 'crossed G\"obel mirrors'
_diffrn_radiation_source 'fine-focus sealed tube'
_diffrn_radiation_type CuK\a
_diffrn_radiation_wavelength 1.54178
_diffrn_reflns_av_R_equivalents 0.0193
_diffrn_reflns_av_sigmaI/netI 0.0501
_diffrn_reflns_limit_h_max 9
_diffrn_reflns_limit_h_min -9
_diffrn_reflns_limit_k_max 9
_diffrn_reflns_limit_k_min -9
_diffrn_reflns_limit_l_max 16
_diffrn_reflns_limit_l_min -16
_diffrn_reflns_number 13228
_diffrn_reflns_theta_full 70.85
_diffrn_reflns_theta_max 70.85
_diffrn_reflns_theta_min 3.32
_exptl_absorpt_coefficient_mu 4.109
_exptl_absorpt_correction_T_max 0.540
_exptl_absorpt_correction_T_min 0.310
_exptl_absorpt_correction_type multi-scan
_exptl_absorpt_process_details 'Bruker SADABS'
_exptl_crystal_colour colourless
_exptl_crystal_density_diffrn 1.794
_exptl_crystal_density_method 'not measured'
_exptl_crystal_description plate
_exptl_crystal_F_000 420
_exptl_crystal_size_max 0.3
_exptl_crystal_size_mid 0.3
_exptl_crystal_size_min 0.15
_refine_diff_density_max 0.577
_refine_diff_density_min -0.315
_refine_diff_density_rms 0.083
_refine_ls_abs_structure_details 'Flack H D (1983), Acta Cryst. A39, 876-881'
_refine_ls_abs_structure_Flack 0.330(16)
_refine_ls_extinction_method none
_refine_ls_goodness_of_fit_ref 1.029
_refine_ls_hydrogen_treatment constr
_refine_ls_matrix_type full
_refine_ls_number_parameters 454
_refine_ls_number_reflns 4947
_refine_ls_number_restraints 3
_refine_ls_restrained_S_all 1.028
_refine_ls_R_factor_all 0.0453
_refine_ls_R_factor_gt 0.0447
_refine_ls_shift/su_max 0.000
_refine_ls_shift/su_mean 0.000
_refine_ls_structure_factor_coef Fsqd
_refine_ls_weighting_details 'calc w=1/[\s^2^(Fo^2^)+(0.0882P)^2^+0.1207P] where P=(Fo^2^+2Fc^2^)/3'
_refine_ls_weighting_scheme calc
_refine_ls_wR_factor_gt 0.1093
_refine_ls_wR_factor_ref 0.1099
_reflns_number_gt 4869
_reflns_number_total 4947
_reflns_threshold_expression >2sigma(I)
_cod_data_source_file ic801213z_si_008.cif
_cod_data_source_block wg161
_cod_database_code 4306381

loop_
_symmetry_equiv_pos_as_xyz
'x, y, z'

loop_
_atom_site_label
_atom_site_type_symbol
_atom_site_fract_x
_atom_site_fract_y
_atom_site_fract_z
_atom_site_U_iso_or_equiv
_atom_site_adp_type
_atom_site_occupancy
_atom_site_symmetry_multiplicity
_atom_site_calc_flag
_atom_site_refinement_flags
_atom_site_disorder_assembly
_atom_site_disorder_group
C1 C 0.4485(6) 0.4954(6) 0.1095(3) 0.0295(9) Uani 1 1 d . . .
C2 C -0.0681(6) 1.1367(5) 0.1738(3) 0.0255(8) Uani 1 1 d . . .
C3 C 0.5308(5) 0.5227(5) 0.6691(3) 0.0222(7) Uani 1 1 d . . .
C4 C -0.1473(5) 0.9003(5) 0.6041(3) 0.0204(7) Uani 1 1 d . . .
C5 C 0.5564(6) 1.0794(5) 0.9060(3) 0.0239(7) Uani 1 1 d . . .
H5 H 0.4901 1.2086 0.9135 0.029 Uiso 1 1 calc R . .
C6 C 0.7425(6) 0.9817(7) 0.9203(3) 0.0300(8) Uani 1 1 d . . .
H6 H 0.8046 1.0433 0.9382 0.036 Uiso 1 1 calc R . .
C7 C 0.8384(5) 0.7939(6) 0.9084(3) 0.0282(8) Uani 1 1 d . . .
H7 H 0.9659 0.7250 0.9194 0.034 Uiso 1 1 calc R . .
C8 C 0.7468(5) 0.7075(5) 0.8804(3) 0.0258(8) Uani 1 1 d . . .
H8 H 0.8121 0.5796 0.8698 0.031 Uiso 1 1 calc R . .
C9 C 0.5597(5) 0.8084(5) 0.8679(3) 0.0215(7) Uani 1 1 d . . .
H9 H 0.4951 0.7494 0.8499 0.026 Uiso 1 1 calc R . .
C10 C 0.2680(5) 1.0928(5) 0.8702(2) 0.0181(7) Uani 1 1 d . . .
H10A H 0.2083 1.2026 0.9076 0.022 Uiso 1 1 calc R . .
H10B H 0.2043 1.0104 0.8996 0.022 Uiso 1 1 calc R . .
C11 C 0.2427(5) 1.1579(4) 0.7606(2) 0.0155(6) Uani 1 1 d . . .
C12 C 0.8236(5) 0.3641(5) 0.3970(2) 0.0203(7) Uani 1 1 d . . .
H12 H 0.8877 0.2329 0.4156 0.024 Uiso 1 1 calc R . .
C13 C 0.6341(5) 0.4455(6) 0.3910(3) 0.0238(7) Uani 1 1 d . . .
H13 H 0.5668 0.3709 0.4055 0.029 Uiso 1 1 calc R . .
C14 C 0.5424(5) 0.6360(6) 0.3640(3) 0.0255(8) Uani 1 1 d . . .
H14 H 0.4118 0.6936 0.3592 0.031 Uiso 1 1 calc R . .
C15 C 0.6430(5) 0.7430(5) 0.3438(3) 0.0254(8) Uani 1 1 d . . .
H15 H 0.5816 0.8742 0.3249 0.030 Uiso 1 1 calc R . .
C16 C 0.8330(5) 0.6575(5) 0.3514(3) 0.0206(7) Uani 1 1 d . . .
H16 H 0.9026 0.7296 0.3390 0.025 Uiso 1 1 calc R . .
C17 C 1.1203(5) 0.3783(5) 0.3847(2) 0.0175(7) Uani 1 1 d . . .
H17A H 1.1780 0.4652 0.3530 0.021 Uiso 1 1 calc R . .
H17B H 1.1837 0.2667 0.3486 0.021 Uiso 1 1 calc R . .
C18 C 1.1483(5) 0.3197(4) 0.4944(2) 0.0153(6) Uani 1 1 d . . .
F1 F 0.4975(5) 0.3959(4) 0.0345(2) 0.0538(9) Uani 1 1 d . . .
F2 F 0.4756(4) 0.3815(4) 0.1945(2) 0.0392(6) Uani 1 1 d . . .
F3 F 0.5582(3) 0.5819(4) 0.0947(2) 0.0409(6) Uani 1 1 d . . .
F4 F -0.1789(3) 1.1001(3) 0.2547(2) 0.0357(6) Uani 1 1 d . . .
F5 F -0.0935(4) 1.3114(3) 0.16939(19) 0.0335(5) Uani 1 1 d . . .
F6 F -0.1193(4) 1.1209(4) 0.0931(2) 0.0425(7) Uani 1 1 d . . .
F7 F 0.5626(3) 0.6376(3) 0.59132(16) 0.0261(5) Uani 1 1 d . . .
F8 F 0.5835(3) 0.3593(3) 0.63887(18) 0.0287(5) Uani 1 1 d . . .
F9 F 0.6358(3) 0.4982(3) 0.73771(17) 0.0299(5) Uani 1 1 d . . .
F10 F -0.2214(3) 0.7795(3) 0.63407(18) 0.0288(5) Uani 1 1 d . . .
F11 F -0.1692(3) 0.9855(3) 0.68107(16) 0.0265(5) Uani 1 1 d . . .
F12 F -0.2401(3) 1.0283(3) 0.53344(16) 0.0278(5) Uani 1 1 d . . .
N1 N 0.1739(4) 0.7785(4) 0.2011(2) 0.0189(6) Uani 1 1 d . . .
N2 N 0.1820(4) 0.6176(4) 0.6392(2) 0.0194(6) Uani 1 1 d . . .
N3 N 0.4692(4) 0.9904(4) 0.88118(19) 0.0165(6) Uani 1 1 d . . .
N4 N 0.9178(4) 0.4709(4) 0.37651(19) 0.0153(5) Uani 1 1 d . . .
O1 O 0.0972(4) 0.5542(4) 0.1494(2) 0.0279(6) Uani 1 1 d . . .
O2 O 0.1870(4) 0.7652(4) 0.01466(18) 0.0229(5) Uani 1 1 d . . .
O3 O 0.2082(4) 1.0082(4) 0.27416(19) 0.0231(5) Uani 1 1 d . . .
O4 O 0.2833(4) 1.0174(4) 0.08989(18) 0.0253(6) Uani 1 1 d . . .
O5 O 0.2686(4) 0.4812(3) 0.80654(18) 0.0228(5) Uani 1 1 d . . .
O6 O 0.2406(4) 0.7998(3) 0.74824(19) 0.0215(5) Uani 1 1 d . . .
O7 O 0.1030(4) 0.7040(4) 0.46915(19) 0.0220(5) Uani 1 1 d . . .
O8 O 0.1694(4) 0.9251(4) 0.53292(19) 0.0220(5) Uani 1 1 d . . .
O9 O 0.3724(3) 1.1230(3) 0.69196(17) 0.0183(5) Uani 1 1 d . . .
O10 O 0.0619(3) 1.2509(3) 0.75383(17) 0.0203(5) Uani 1 1 d . . .
H10 H 0.0481 1.2871 0.6931 0.030 Uiso 1 1 calc R . .
O11 O 1.3281(3) 0.2400(3) 0.50191(17) 0.0195(5) Uani 1 1 d . . .
H11 H 1.3419 0.2026 0.5626 0.029 Uiso 1 1 calc R . .
O12 O 1.0185(3) 0.3458(3) 0.56284(17) 0.0172(5) Uani 1 1 d . . .
S1 S 0.19895(10) 0.66517(10) 0.11375(6) 0.01753(18) Uani 1 1 d . . .
S2 S 0.17916(11) 0.97534(10) 0.18269(6) 0.01660(17) Uani 1 1 d . . .
S3 S 0.28038(10) 0.62090(10) 0.72426(5) 0.01617(18) Uani 1 1 d . . .
S4 S 0.10297(10) 0.78313(10) 0.55244(5) 0.01552(17) Uani 1 1 d . . .

loop_
_atom_site_aniso_label
_atom_site_aniso_U_11
_atom_site_aniso_U_22
_atom_site_aniso_U_33
_atom_site_aniso_U_23
_atom_site_aniso_U_13
_atom_site_aniso_U_12
C1 0.0243(18) 0.0313(19) 0.0229(17) -0.0106(15) -0.0027(14) -0.0010(16)
C2 0.0256(18) 0.0222(17) 0.0286(18) -0.0072(14) -0.0096(15) -0.0060(15)
C3 0.0194(16) 0.0259(17) 0.0233(17) -0.0064(13) -0.0030(13) -0.0100(14)
C4 0.0190(16) 0.0211(16) 0.0203(16) -0.0018(13) -0.0019(13) -0.0087(14)
C5 0.0263(18) 0.0281(17) 0.0223(16) -0.0100(13) -0.0026(14) -0.0135(15)
C6 0.0278(19) 0.046(2) 0.0250(18) -0.0086(16) -0.0080(15) -0.0202(18)
C7 0.0178(16) 0.045(2) 0.0168(16) -0.0032(15) -0.0043(13) -0.0086(17)
C8 0.0226(17) 0.0268(17) 0.0203(16) -0.0030(13) -0.0013(13) -0.0049(15)
C9 0.0240(17) 0.0241(17) 0.0186(15) -0.0029(12) -0.0049(13) -0.0115(15)
C10 0.0157(15) 0.0224(16) 0.0152(15) -0.0005(12) -0.0028(12) -0.0080(13)
C11 0.0179(15) 0.0157(14) 0.0148(15) -0.0005(11) -0.0031(12) -0.0092(13)
C12 0.0259(18) 0.0254(16) 0.0150(14) -0.0006(12) -0.0029(13) -0.0163(14)
C13 0.0231(17) 0.0377(19) 0.0181(16) -0.0013(14) -0.0029(13) -0.0204(16)
C14 0.0189(16) 0.039(2) 0.0152(15) -0.0033(14) -0.0037(13) -0.0095(16)
C15 0.0217(17) 0.0249(18) 0.0234(17) -0.0008(13) -0.0035(13) -0.0058(15)
C16 0.0212(16) 0.0236(16) 0.0174(15) -0.0006(12) -0.0039(13) -0.0104(14)
C17 0.0131(15) 0.0232(15) 0.0172(16) -0.0060(13) -0.0022(12) -0.0072(13)
C18 0.0144(15) 0.0132(13) 0.0203(15) -0.0023(11) -0.0047(13) -0.0066(12)
F1 0.0501(16) 0.0479(16) 0.0432(15) -0.0316(13) -0.0106(13) 0.0085(14)
F2 0.0362(13) 0.0298(12) 0.0340(12) 0.0023(9) -0.0120(10) 0.0009(10)
F3 0.0204(11) 0.0539(16) 0.0405(14) -0.0037(12) -0.0017(10) -0.0115(11)
F4 0.0230(11) 0.0301(12) 0.0493(15) -0.0102(11) 0.0039(10) -0.0095(10)
F5 0.0378(13) 0.0199(10) 0.0393(13) -0.0049(9) -0.0087(10) -0.0076(10)
F6 0.0367(13) 0.0396(13) 0.0483(15) -0.0181(11) -0.0253(12) -0.0002(11)
F7 0.0223(10) 0.0321(11) 0.0260(11) -0.0040(9) -0.0008(8) -0.0148(9)
F8 0.0247(10) 0.0218(10) 0.0379(12) -0.0134(9) -0.0001(9) -0.0065(9)
F9 0.0229(10) 0.0381(12) 0.0297(11) -0.0070(9) -0.0114(9) -0.0093(10)
F10 0.0222(10) 0.0313(12) 0.0347(11) -0.0014(9) 0.0012(9) -0.0166(9)
F11 0.0254(11) 0.0266(10) 0.0215(10) -0.0088(8) 0.0000(8) -0.0053(9)
F12 0.0238(11) 0.0275(11) 0.0251(10) 0.0026(8) -0.0083(9) -0.0054(9)
N1 0.0243(14) 0.0205(14) 0.0118(12) -0.0010(11) -0.0038(11) -0.0095(12)
N2 0.0223(13) 0.0152(13) 0.0232(14) -0.0039(11) -0.0063(11) -0.0082(11)
N3 0.0173(13) 0.0212(13) 0.0110(12) -0.0013(10) -0.0029(10) -0.0084(11)
N4 0.0157(13) 0.0204(13) 0.0124(12) -0.0040(10) -0.0009(10) -0.0096(11)
O1 0.0390(15) 0.0282(13) 0.0237(12) -0.0034(10) -0.0018(11) -0.0219(12)
O2 0.0301(13) 0.0266(12) 0.0153(11) -0.0018(9) -0.0055(9) -0.0145(11)
O3 0.0288(13) 0.0228(12) 0.0197(12) -0.0035(9) -0.0070(10) -0.0109(10)
O4 0.0315(14) 0.0299(13) 0.0191(12) -0.0063(10) 0.0016(11) -0.0182(12)
O5 0.0283(13) 0.0218(12) 0.0193(11) -0.0020(9) -0.0038(10) -0.0116(11)
O6 0.0234(12) 0.0198(11) 0.0243(12) -0.0064(9) -0.0042(10) -0.0101(10)
O7 0.0248(12) 0.0237(12) 0.0201(11) -0.0053(9) -0.0007(10) -0.0128(10)
O8 0.0265(13) 0.0216(11) 0.0246(12) -0.0021(9) -0.0027(10) -0.0168(10)
O9 0.0162(11) 0.0225(11) 0.0158(10) -0.0016(9) -0.0014(9) -0.0088(9)
O10 0.0155(11) 0.0259(12) 0.0155(11) 0.0001(9) -0.0038(9) -0.0060(9)
O11 0.0156(11) 0.0269(12) 0.0147(11) -0.0006(9) -0.0035(9) -0.0085(10)
O12 0.0163(11) 0.0201(11) 0.0164(10) -0.0039(8) -0.0020(9) -0.0084(9)
S1 0.0203(4) 0.0189(4) 0.0146(4) -0.0038(3) -0.0032(3) -0.0084(3)
S2 0.0188(3) 0.0186(4) 0.0133(3) -0.0026(3) -0.0032(3) -0.0082(3)
S3 0.0171(4) 0.0162(4) 0.0163(3) -0.0044(3) -0.0025(3) -0.0071(3)
S4 0.0167(3) 0.0161(3) 0.0158(3) -0.0031(3) -0.0013(3) -0.0089(3)

loop_
_atom_type_symbol
_atom_type_description
_atom_type_scat_dispersion_real
_atom_type_scat_dispersion_imag
_atom_type_scat_source
C C 0.0181 0.0091 'International Tables Vol C Tables 4.2.6.8 and 6.1.1.4'
H H 0.0000 0.0000 'International Tables Vol C Tables 4.2.6.8 and 6.1.1.4'
F F 0.0727 0.0534 'International Tables Vol C Tables 4.2.6.8 and 6.1.1.4'
O O 0.0492 0.0322 'International Tables Vol C Tables 4.2.6.8 and 6.1.1.4'
S S 0.3331 0.5567 'International Tables Vol C Tables 4.2.6.8 and 6.1.1.4'
N N 0.0311 0.0180 'International Tables Vol C Tables 4.2.6.8 and 6.1.1.4'

loop_
_geom_angle_atom_site_label_1
_geom_angle_atom_site_label_2
_geom_angle_atom_site_label_3
_geom_angle
_geom_angle_site_symmetry_1
_geom_angle_site_symmetry_3
_geom_angle_publ_flag
F2 C1 F3 108.5(3) . . ?
F2 C1 F1 109.1(4) . . ?
F3 C1 F1 108.5(4) . . ?
F2 C1 S1 110.6(3) . . ?
F3 C1 S1 110.9(3) . . ?
F1 C1 S1 109.2(3) . . ?
F6 C2 F5 108.8(3) . . ?
F6 C2 F4 108.5(3) . . ?
F5 C2 F4 108.4(3) . . ?
F6 C2 S2 111.2(3) . . ?
F5 C2 S2 109.9(3) . . ?
F4 C2 S2 110.0(2) . . ?
F7 C3 F8 108.7(3) . . ?
F7 C3 F9 108.4(3) . . ?
F8 C3 F9 108.7(3) . . ?
F7 C3 S3 110.5(2) . . ?
F8 C3 S3 110.9(3) . . ?
F9 C3 S3 109.6(3) . . ?
F10 C4 F11 109.0(3) . . ?
F10 C4 F12 108.5(3) . . ?
F11 C4 F12 108.4(3) . . ?
F10 C4 S4 111.0(2) . . ?
F11 C4 S4 110.5(2) . . ?
F12 C4 S4 109.3(2) . . ?
N3 C5 C6 119.6(4) . . ?
N3 C5 H5 120.2 . . ?
C6 C5 H5 120.2 . . ?
C5 C6 C7 119.8(4) . . ?
C5 C6 H6 120.1 . . ?
C7 C6 H6 120.1 . . ?
C6 C7 C8 119.3(3) . . ?
C6 C7 H7 120.4 . . ?
C8 C7 H7 120.4 . . ?
C9 C8 C7 119.5(4) . . ?
C9 C8 H8 120.2 . . ?
C7 C8 H8 120.2 . . ?
N3 C9 C8 119.8(3) . . ?
N3 C9 H9 120.1 . . ?
C8 C9 H9 120.1 . . ?
N3 C10 C11 111.3(3) . . ?
N3 C10 H10A 109.4 . . ?
C11 C10 H10A 109.4 . . ?
N3 C10 H10B 109.4 . . ?
C11 C10 H10B 109.4 . . ?
H10A C10 H10B 108.0 . . ?
O9 C11 O10 126.9(3) . . ?
O9 C11 C10 123.5(3) . . ?
O10 C11 C10 109.6(3) . . ?
N4 C12 C13 119.7(3) . . ?
N4 C12 H12 120.1 . . ?
C13 C12 H12 120.1 . . ?
C12 C13 C14 119.7(4) . . ?
C12 C13 H13 120.2 . . ?
C14 C13 H13 120.2 . . ?
C13 C14 C15 119.3(3) . . ?
C13 C14 H14 120.3 . . ?
C15 C14 H14 120.3 . . ?
C16 C15 C14 119.7(3) . . ?
C16 C15 H15 120.1 . . ?
C14 C15 H15 120.1 . . ?
N4 C16 C15 119.1(3) . . ?
N4 C16 H16 120.4 . . ?
C15 C16 H16 120.4 . . ?
N4 C17 C18 110.4(3) . . ?
N4 C17 H17A 109.6 . . ?
C18 C17 H17A 109.6 . . ?
N4 C17 H17B 109.6 . . ?
C18 C17 H17B 109.6 . . ?
H17A C17 H17B 108.1 . . ?
O12 C18 O11 126.8(3) . . ?
O12 C18 C17 122.8(3) . . ?
O11 C18 C17 110.4(3) . . ?
S2 N1 S1 124.10(18) . . ?
S3 N2 S4 125.60(19) . . ?
C9 N3 C5 121.8(3) . . ?
C9 N3 C10 118.5(3) . . ?
C5 N3 C10 119.6(3) . . ?
C16 N4 C12 122.4(3) . . ?
C16 N4 C17 119.6(3) . . ?
C12 N4 C17 118.0(3) . . ?
C11 O10 H10 109.5 . . ?
C18 O11 H11 109.5 . . ?
O1 S1 O2 119.10(16) . . ?
O1 S1 N1 108.49(16) . . ?
O2 S1 N1 116.61(15) . . ?
O1 S1 C1 104.5(2) . . ?
O2 S1 C1 104.42(17) . . ?
N1 S1 C1 101.25(17) . . ?
O4 S2 O3 118.93(17) . . ?
O4 S2 N1 116.55(16) . . ?
O3 S2 N1 108.25(15) . . ?
O4 S2 C2 105.33(17) . . ?
O3 S2 C2 103.53(16) . . ?
N1 S2 C2 101.89(18) . . ?
O6 S3 O5 117.51(15) . . ?
O6 S3 N2 117.53(15) . . ?
O5 S3 N2 108.30(16) . . ?
O6 S3 C3 104.86(17) . . ?
O5 S3 C3 103.88(16) . . ?
N2 S3 C3 102.64(17) . . ?
O7 S4 O8 118.45(16) . . ?
O7 S4 N2 108.02(15) . . ?
O8 S4 N2 117.12(16) . . ?
O7 S4 C4 103.90(15) . . ?
O8 S4 C4 105.10(16) . . ?
N2 S4 C4 101.96(17) . . ?

loop_
_geom_bond_atom_site_label_1
_geom_bond_atom_site_label_2
_geom_bond_distance
_geom_bond_site_symmetry_2
_geom_bond_publ_flag
C1 F2 1.318(5) . ?
C1 F3 1.321(6) . ?
C1 F1 1.325(5) . ?
C1 S1 1.843(4) . ?
C2 F6 1.322(5) . ?
C2 F5 1.325(5) . ?
C2 F4 1.333(5) . ?
C2 S2 1.833(4) . ?
C3 F7 1.322(5) . ?
C3 F8 1.322(4) . ?
C3 F9 1.336(4) . ?
C3 S3 1.839(4) . ?
C4 F10 1.319(5) . ?
C4 F11 1.323(4) . ?
C4 F12 1.332(4) . ?
C4 S4 1.834(4) . ?
C5 N3 1.348(5) . ?
C5 C6 1.379(6) . ?
C5 H5 0.9500 . ?
C6 C7 1.382(6) . ?
C6 H6 0.9500 . ?
C7 C8 1.384(6) . ?
C7 H7 0.9500 . ?
C8 C9 1.381(5) . ?
C8 H8 0.9500 . ?
C9 N3 1.345(5) . ?
C9 H9 0.9500 . ?
C10 N3 1.475(4) . ?
C10 C11 1.517(4) . ?
C10 H10A 0.9900 . ?
C10 H10B 0.9900 . ?
C11 O9 1.209(4) . ?
C11 O10 1.316(4) . ?
C12 N4 1.346(5) . ?
C12 C13 1.376(5) . ?
C12 H12 0.9500 . ?
C13 C14 1.379(6) . ?
C13 H13 0.9500 . ?
C14 C15 1.389(6) . ?
C14 H14 0.9500 . ?
C15 C16 1.383(5) . ?
C15 H15 0.9500 . ?
C16 N4 1.345(5) . ?
C16 H16 0.9500 . ?
C17 N4 1.475(4) . ?
C17 C18 1.521(4) . ?
C17 H17A 0.9900 . ?
C17 H17B 0.9900 . ?
C18 O12 1.209(4) . ?
C18 O11 1.310(4) . ?
N1 S2 1.581(3) . ?
N1 S1 1.590(3) . ?
N2 S3 1.571(3) . ?
N2 S4 1.585(3) . ?
O1 S1 1.425(3) . ?
O2 S1 1.430(3) . ?
O3 S2 1.433(3) . ?
O4 S2 1.429(3) . ?
O5 S3 1.440(3) . ?
O6 S3 1.431(3) . ?
O7 S4 1.431(3) . ?
O8 S4 1.433(3) . ?
O10 H10 0.8400 . ?
O11 H11 0.8400 . ?
